data_7105332
loop_
_publ_author_name
'Sephton, Mark A'
'Emerson, Christopher R'
'Zakharov, Lev N'
'Blakemore, Paul R'

_publ_section_title
;
 Spontaneous symmetry breaking during interrupted crystallization of an
 axially chiral amino acid derivative.
;
_journal_issue 12
_journal_name_full 'Chemical communications (Cambridge, England)'
_journal_page_first 2094
_journal_page_last 2096
_journal_paper_doi 10.1039/b922028c
_journal_volume 46
_journal_year 2010
_chemical_formula_sum 'C26 H36 N2 O4'
_chemical_formula_weight 440.57
_chemical_name_systematic
;
?
;
_space_group_IT_number 4
_symmetry_cell_setting monoclinic
_symmetry_space_group_name_Hall 'P 2yb'
_symmetry_space_group_name_H-M 'P 1 21 1'
_atom_sites_solution_hydrogens geom
_atom_sites_solution_primary direct
_atom_sites_solution_secondary difmap
_audit_creation_method SHELXLTL
_cell_angle_alpha 90.00
_cell_angle_beta 103.6910(10)
_cell_angle_gamma 90.00
_cell_formula_units_Z 2
_cell_length_a 10.5558(7)
_cell_length_b 10.4979(7)
_cell_length_c 11.4257(8)
_cell_measurement_reflns_used 3998
_cell_measurement_temperature 173(2)
_cell_measurement_theta_max 28.11
_cell_measurement_theta_min 2.36
_cell_volume 1230.15(14)
_computing_cell_refinement 'Bruker SAINT'
_computing_data_collection 'Bruker SMART'
_computing_data_reduction 'Bruker SAINT'
_computing_molecular_graphics 'Bruker SHELXTL'
_computing_publication_material 'Bruker SHELXTL'
_computing_structure_refinement 'Bruker SHELXTL'
_computing_structure_solution 'Bruker SHELXTL'
_diffrn_ambient_temperature 173(2)
_diffrn_measured_fraction_theta_full 0.982
_diffrn_measured_fraction_theta_max 0.982
_diffrn_measurement_device_type 'Bruker Apex CCD area detector'
_diffrn_measurement_method 'phi and omega scans'
_diffrn_radiation_monochromator graphite
_diffrn_radiation_source 'fine-focus sealed tube'
_diffrn_radiation_type MoK\a
_diffrn_radiation_wavelength 0.71073
_diffrn_reflns_av_R_equivalents 0.0121
_diffrn_reflns_av_sigmaI/netI 0.0229
_diffrn_reflns_limit_h_max 12
_diffrn_reflns_limit_h_min -13
_diffrn_reflns_limit_k_max 13
_diffrn_reflns_limit_k_min -13
_diffrn_reflns_limit_l_max 11
_diffrn_reflns_limit_l_min -14
_diffrn_reflns_number 8028
_diffrn_reflns_theta_full 27.50
_diffrn_reflns_theta_max 27.50
_diffrn_reflns_theta_min 1.83
_exptl_absorpt_coefficient_mu 0.080
_exptl_absorpt_correction_T_max 0.9866
_exptl_absorpt_correction_T_min 0.9726
_exptl_absorpt_correction_type multi-scan
_exptl_absorpt_process_details SADABS
_exptl_crystal_colour colorless
_exptl_crystal_density_diffrn 1.189
_exptl_crystal_density_method 'not measured'
_exptl_crystal_description block
_exptl_crystal_F_000 476
_exptl_crystal_size_max 0.35
_exptl_crystal_size_mid 0.24
_exptl_crystal_size_min 0.17
_refine_diff_density_max 0.217
_refine_diff_density_min -0.151
_refine_diff_density_rms 0.029
_refine_ls_abs_structure_details 'Flack H D (1983), Acta Cryst. A39, 876-881'
_refine_ls_abs_structure_Flack 0.2(7)
_refine_ls_extinction_method none
_refine_ls_goodness_of_fit_ref 1.017
_refine_ls_hydrogen_treatment refall
_refine_ls_matrix_type full
_refine_ls_number_parameters 433
_refine_ls_number_reflns 5304
_refine_ls_number_restraints 1
_refine_ls_restrained_S_all 1.017
_refine_ls_R_factor_all 0.0351
_refine_ls_R_factor_gt 0.0329
_refine_ls_shift/su_max 0.000
_refine_ls_shift/su_mean 0.000
_refine_ls_structure_factor_coef Fsqd
_refine_ls_weighting_details 'calc w=1/[\s^2^(Fo^2^)+(0.0521P)^2^+0.1137P] where P=(Fo^2^+2Fc^2^)/3'
_refine_ls_weighting_scheme calc
_refine_ls_wR_factor_gt 0.0844
_refine_ls_wR_factor_ref 0.0868
_reflns_number_gt 5024
_reflns_number_total 5304
_reflns_threshold_expression >2sigma(I)
_cod_data_source_file b922028c.txt
_cod_data_source_block pb13(bisamide1)
_cod_depositor_comments
;
The following automatic conversions were performed:
'_symmetry_cell_setting' value 'Monoclinic' changed to 'monoclinic'
according to '/home/saulius/struct/CIF-dictionaries/cif_core.dic'
dictionary named 'cif_core.dic' version 2.4.1 from 2010-06-29.

Automatic conversion script
Id: cif_fix_enum 1527 2010-12-29 10:47:43Z saulius 
;
_cod_original_sg_symbol_H-M P2(1)
_cod_database_code 7105332

loop_
_symmetry_equiv_pos_as_xyz
'x, y, z'
'-x, y+1/2, -z'

loop_
_atom_site_label
_atom_site_type_symbol
_atom_site_fract_x
_atom_site_fract_y
_atom_site_fract_z
_atom_site_U_iso_or_equiv
_atom_site_adp_type
_atom_site_occupancy
_atom_site_symmetry_multiplicity
_atom_site_calc_flag
_atom_site_refinement_flags
_atom_site_disorder_assembly
_atom_site_disorder_group
O1 O 0.58879(10) 0.83546(9) 0.37419(9) 0.0319(2) Uani 1 1 d . . .
O2 O 0.80542(11) 0.95055(11) 0.01241(11) 0.0393(3) Uani 1 1 d . . .
O3 O 0.44236(10) 0.86390(9) 0.08074(10) 0.0306(2) Uani 1 1 d . . .
O4 O 0.89044(11) 1.19086(13) 0.16768(12) 0.0487(3) Uani 1 1 d . . .
N1 N 0.51351(11) 0.64515(11) 0.28689(10) 0.0257(2) Uani 1 1 d . . .
N2 N 0.91148(11) 1.05158(11) 0.32376(11) 0.0266(2) Uani 1 1 d . . .
C1 C 0.59038(14) 0.75121(12) 0.30066(12) 0.0246(3) Uani 1 1 d . . .
C2 C 0.69111(13) 0.75348(13) 0.22553(12) 0.0248(3) Uani 1 1 d . . .
C3 C 0.77220(15) 0.64692(14) 0.23301(14) 0.0319(3) Uani 1 1 d . . .
C4 C 0.86903(16) 0.64379(15) 0.17034(15) 0.0366(3) Uani 1 1 d . . .
C5 C 0.88302(15) 0.74414(16) 0.09532(14) 0.0348(3) Uani 1 1 d . . .
C6 C 0.80306(14) 0.84986(14) 0.08731(13) 0.0290(3) Uani 1 1 d . . .
C7 C 0.70886(13) 0.85949(13) 0.15723(12) 0.0248(3) Uani 1 1 d . . .
C8 C 0.63351(13) 0.98087(13) 0.15594(12) 0.0241(3) Uani 1 1 d . . .
C9 C 0.49627(13) 0.97947(13) 0.11826(12) 0.0251(3) Uani 1 1 d . . .
C10 C 0.42365(13) 1.08945(14) 0.11979(13) 0.0287(3) Uani 1 1 d . . .
C11 C 0.48672(15) 1.20322(14) 0.15779(14) 0.0328(3) Uani 1 1 d . . .
C12 C 0.62096(15) 1.20754(15) 0.19319(15) 0.0331(3) Uani 1 1 d . . .
C13 C 0.69478(13) 1.09769(14) 0.19253(13) 0.0278(3) Uani 1 1 d . . .
C14 C 0.84193(14) 1.11616(14) 0.22732(14) 0.0310(3) Uani 1 1 d . . .
C15 C 0.48141(17) 0.57983(15) 0.16987(14) 0.0335(3) Uani 1 1 d . . .
C16 C 0.42991(14) 0.61781(13) 0.37357(13) 0.0273(3) Uani 1 1 d . . .
C17 C 0.51115(19) 0.62628(18) 0.50330(15) 0.0394(4) Uani 1 1 d . . .
C18 C 0.38017(18) 0.48029(16) 0.35493(16) 0.0381(4) Uani 1 1 d . . .
C19 C 0.31562(19) 0.71047(19) 0.3518(2) 0.0466(4) Uani 1 1 d . . .
C20 C 0.90280(17) 0.9511(2) -0.05512(17) 0.0435(4) Uani 1 1 d . . .
C21 C 0.30352(15) 0.85777(17) 0.04190(16) 0.0359(3) Uani 1 1 d . . .
C22 C 0.84630(15) 1.00166(16) 0.41399(14) 0.0336(3) Uani 1 1 d . . .
C23 C 1.05708(13) 1.06453(14) 0.36114(13) 0.0298(3) Uani 1 1 d . . .
C24 C 1.11779(17) 1.0399(2) 0.25464(17) 0.0429(4) Uani 1 1 d . . .
C25 C 1.09220(18) 1.19606(18) 0.4159(2) 0.0459(4) Uani 1 1 d . . .
C26 C 1.11175(16) 0.96218(19) 0.45533(18) 0.0433(4) Uani 1 1 d . . .
H3 H 0.7587(15) 0.5771(17) 0.2803(15) 0.027(4) Uiso 1 1 d . . .
H4 H 0.9246(19) 0.568(2) 0.1724(17) 0.041(5) Uiso 1 1 d . . .
H5 H 0.9474(19) 0.7393(18) 0.0493(18) 0.041(5) Uiso 1 1 d . . .
H10 H 0.3293(17) 1.0897(17) 0.0924(15) 0.031(4) Uiso 1 1 d . . .
H11 H 0.4363(16) 1.2792(16) 0.1540(15) 0.026(4) Uiso 1 1 d . . .
H12 H 0.6642(17) 1.2886(18) 0.2142(16) 0.031(4) Uiso 1 1 d . . .
H15A H 0.3851(19) 0.5743(18) 0.1378(17) 0.036(4) Uiso 1 1 d . . .
H15B H 0.5157(18) 0.495(2) 0.1783(17) 0.039(5) Uiso 1 1 d . . .
H15C H 0.5203(18) 0.6254(18) 0.1162(17) 0.034(4) Uiso 1 1 d . . .
H17A H 0.4541(19) 0.5976(19) 0.5530(18) 0.044(5) Uiso 1 1 d . . .
H17B H 0.594(3) 0.566(3) 0.516(2) 0.073(7) Uiso 1 1 d . . .
H17C H 0.545(2) 0.708(3) 0.527(2) 0.061(6) Uiso 1 1 d . . .
H18A H 0.320(2) 0.470(2) 0.277(2) 0.050(5) Uiso 1 1 d . . .
H18B H 0.455(2) 0.421(2) 0.3641(18) 0.048(5) Uiso 1 1 d . . .
H18C H 0.3377(19) 0.457(2) 0.4220(18) 0.043(5) Uiso 1 1 d . . .
H19A H 0.345(2) 0.797(2) 0.3640(19) 0.048(5) Uiso 1 1 d . . .
H19B H 0.258(2) 0.693(2) 0.408(2) 0.058(6) Uiso 1 1 d . . .
H19C H 0.259(2) 0.702(2) 0.271(2) 0.066(7) Uiso 1 1 d . . .
H20A H 0.888(2) 0.875(2) -0.108(2) 0.047(5) Uiso 1 1 d . . .
H20B H 0.890(2) 1.034(2) -0.103(2) 0.063(7) Uiso 1 1 d . . .
H20C H 0.988(2) 0.950(2) -0.004(2) 0.045(5) Uiso 1 1 d . . .
H21A H 0.277(2) 0.916(2) -0.0263(19) 0.046(5) Uiso 1 1 d . . .
H21B H 0.2611(17) 0.8873(17) 0.1060(16) 0.033(4) Uiso 1 1 d . . .
H21C H 0.2818(16) 0.7722(17) 0.0173(16) 0.028(4) Uiso 1 1 d . . .
H22A H 0.869(2) 0.910(2) 0.4312(19) 0.049(5) Uiso 1 1 d . . .
H22B H 0.8743(17) 1.0527(18) 0.4875(17) 0.035(4) Uiso 1 1 d . . .
H22C H 0.7547(18) 1.0129(16) 0.3877(15) 0.028(4) Uiso 1 1 d . . .
H24A H 1.092(2) 1.104(2) 0.192(2) 0.050(6) Uiso 1 1 d . . .
H24B H 1.089(2) 0.957(2) 0.218(2) 0.051(6) Uiso 1 1 d . . .
H24C H 1.211(2) 1.041(2) 0.2844(19) 0.052(6) Uiso 1 1 d . . .
H25A H 1.050(2) 1.212(2) 0.487(2) 0.056(6) Uiso 1 1 d . . .
H25B H 1.0639(19) 1.2590(19) 0.3545(18) 0.037(5) Uiso 1 1 d . . .
H25C H 1.188(2) 1.205(2) 0.4434(18) 0.043(5) Uiso 1 1 d . . .
H26A H 1.207(2) 0.971(2) 0.4787(18) 0.044(5) Uiso 1 1 d . . .
H26B H 1.083(2) 0.982(2) 0.529(2) 0.051(6) Uiso 1 1 d . . .
H26C H 1.084(2) 0.877(2) 0.421(2) 0.048(5) Uiso 1 1 d . . .

loop_
_atom_site_aniso_label
_atom_site_aniso_U_11
_atom_site_aniso_U_22
_atom_site_aniso_U_33
_atom_site_aniso_U_23
_atom_site_aniso_U_13
_atom_site_aniso_U_12
O1 0.0399(6) 0.0272(5) 0.0335(5) -0.0072(4) 0.0183(4) -0.0063(4)
O2 0.0355(6) 0.0466(6) 0.0429(6) 0.0142(5) 0.0236(5) 0.0044(5)
O3 0.0236(5) 0.0307(5) 0.0372(5) -0.0053(4) 0.0064(4) -0.0007(4)
O4 0.0301(5) 0.0524(7) 0.0611(8) 0.0277(6) 0.0057(5) -0.0090(5)
N1 0.0307(6) 0.0238(5) 0.0252(5) -0.0027(4) 0.0121(5) -0.0025(5)
N2 0.0229(5) 0.0265(5) 0.0311(6) -0.0005(5) 0.0076(4) -0.0013(5)
C1 0.0291(7) 0.0224(6) 0.0243(6) 0.0018(5) 0.0107(5) 0.0019(5)
C2 0.0258(7) 0.0249(6) 0.0247(6) -0.0031(5) 0.0082(5) -0.0011(5)
C3 0.0364(8) 0.0273(7) 0.0345(8) 0.0022(6) 0.0135(6) 0.0038(6)
C4 0.0355(8) 0.0321(7) 0.0448(9) -0.0017(7) 0.0149(7) 0.0094(7)
C5 0.0290(7) 0.0418(8) 0.0383(8) -0.0035(7) 0.0171(6) 0.0029(6)
C6 0.0252(6) 0.0343(7) 0.0289(7) 0.0011(6) 0.0092(5) -0.0022(6)
C7 0.0231(6) 0.0272(6) 0.0245(6) -0.0009(5) 0.0065(5) 0.0003(5)
C8 0.0237(6) 0.0263(6) 0.0242(6) 0.0038(5) 0.0093(5) 0.0020(5)
C9 0.0249(6) 0.0286(6) 0.0231(6) 0.0021(5) 0.0082(5) -0.0014(5)
C10 0.0225(7) 0.0339(7) 0.0305(7) 0.0039(6) 0.0077(5) 0.0031(6)
C11 0.0337(7) 0.0257(7) 0.0405(8) 0.0052(6) 0.0120(6) 0.0079(6)
C12 0.0328(7) 0.0258(7) 0.0411(8) 0.0037(6) 0.0096(6) -0.0016(6)
C13 0.0244(6) 0.0286(7) 0.0312(7) 0.0074(6) 0.0082(5) -0.0006(5)
C14 0.0252(7) 0.0285(7) 0.0399(8) 0.0037(6) 0.0091(6) -0.0016(6)
C15 0.0436(9) 0.0288(7) 0.0308(8) -0.0069(6) 0.0140(7) -0.0078(7)
C16 0.0293(7) 0.0255(6) 0.0308(7) 0.0023(5) 0.0146(6) -0.0015(5)
C17 0.0465(9) 0.0454(9) 0.0305(7) -0.0023(7) 0.0173(7) -0.0129(8)
C18 0.0475(9) 0.0329(8) 0.0364(8) 0.0030(7) 0.0148(7) -0.0108(8)
C19 0.0403(9) 0.0413(9) 0.0660(13) 0.0158(9) 0.0280(9) 0.0091(8)
C20 0.0347(9) 0.0633(12) 0.0377(9) 0.0099(9) 0.0189(7) -0.0031(8)
C21 0.0251(7) 0.0411(9) 0.0399(8) -0.0055(7) 0.0044(6) -0.0028(7)
C22 0.0271(7) 0.0432(9) 0.0315(8) 0.0022(7) 0.0091(6) -0.0031(7)
C23 0.0218(6) 0.0318(7) 0.0352(7) -0.0041(6) 0.0057(5) -0.0017(6)
C24 0.0274(8) 0.0598(11) 0.0431(9) -0.0052(9) 0.0115(7) -0.0022(8)
C25 0.0348(9) 0.0367(8) 0.0632(12) -0.0122(9) 0.0056(8) -0.0081(7)
C26 0.0292(8) 0.0479(10) 0.0500(10) 0.0056(8) 0.0040(7) 0.0045(8)

loop_
_atom_type_symbol
_atom_type_description
_atom_type_scat_dispersion_real
_atom_type_scat_dispersion_imag
_atom_type_scat_source
C C 0.0033 0.0016 'International Tables Vol C Tables 4.2.6.8 and 6.1.1.4'
H H 0.0000 0.0000 'International Tables Vol C Tables 4.2.6.8 and 6.1.1.4'
N N 0.0061 0.0033 'International Tables Vol C Tables 4.2.6.8 and 6.1.1.4'
O O 0.0106 0.0060 'International Tables Vol C Tables 4.2.6.8 and 6.1.1.4'

loop_
_geom_angle_atom_site_label_1
_geom_angle_atom_site_label_2
_geom_angle_atom_site_label_3
_geom_angle
_geom_angle_site_symmetry_1
_geom_angle_site_symmetry_3
_geom_angle_publ_flag
C6 O2 C20 117.75(13) . . ?
C9 O3 C21 117.28(11) . . ?
C1 N1 C15 119.24(11) . . ?
C1 N1 C16 120.40(11) . . ?
C15 N1 C16 117.77(11) . . ?
C14 N2 C22 119.85(12) . . ?
C14 N2 C23 120.55(11) . . ?
C22 N2 C23 116.87(12) . . ?
O1 C1 N1 124.40(12) . . ?
O1 C1 C2 120.20(12) . . ?
N1 C1 C2 115.14(11) . . ?
C7 C2 C3 120.67(13) . . ?
C7 C2 C1 122.23(12) . . ?
C3 C2 C1 116.98(12) . . ?
C4 C3 C2 120.32(14) . . ?
C4 C3 H3 120.7(10) . . ?
C2 C3 H3 119.0(10) . . ?
C3 C4 C5 120.17(14) . . ?
C3 C4 H4 121.0(11) . . ?
C5 C4 H4 118.7(11) . . ?
C6 C5 C4 119.80(13) . . ?
C6 C5 H5 120.6(12) . . ?
C4 C5 H5 119.6(12) . . ?
O2 C6 C5 124.16(13) . . ?
O2 C6 C7 114.67(12) . . ?
C5 C6 C7 121.17(13) . . ?
C2 C7 C6 117.53(12) . . ?
C2 C7 C8 122.76(11) . . ?
C6 C7 C8 119.70(12) . . ?
C13 C8 C9 117.89(12) . . ?
C13 C8 C7 122.24(11) . . ?
C9 C8 C7 119.87(12) . . ?
O3 C9 C10 123.54(12) . . ?
O3 C9 C8 115.27(11) . . ?
C10 C9 C8 121.19(12) . . ?
C11 C10 C9 119.66(13) . . ?
C11 C10 H10 118.6(11) . . ?
C9 C10 H10 121.7(11) . . ?
C12 C11 C10 120.27(14) . . ?
C12 C11 H11 120.6(10) . . ?
C10 C11 H11 119.0(10) . . ?
C11 C12 C13 120.56(14) . . ?
C11 C12 H12 119.5(10) . . ?
C13 C12 H12 119.8(10) . . ?
C12 C13 C8 120.42(12) . . ?
C12 C13 C14 115.52(13) . . ?
C8 C13 C14 123.99(12) . . ?
O4 C14 N2 123.72(13) . . ?
O4 C14 C13 118.06(13) . . ?
N2 C14 C13 118.20(12) . . ?
N1 C15 H15A 110.9(11) . . ?
N1 C15 H15B 110.0(12) . . ?
H15A C15 H15B 108.2(16) . . ?
N1 C15 H15C 108.2(11) . . ?
H15A C15 H15C 110.7(15) . . ?
H15B C15 H15C 108.9(16) . . ?
N1 C16 C19 109.65(12) . . ?
N1 C16 C17 110.23(12) . . ?
C19 C16 C17 111.22(14) . . ?
N1 C16 C18 108.88(11) . . ?
C19 C16 C18 110.27(14) . . ?
C17 C16 C18 106.52(13) . . ?
C16 C17 H17A 105.4(12) . . ?
C16 C17 H17B 110.7(14) . . ?
H17A C17 H17B 109.9(18) . . ?
C16 C17 H17C 114.8(14) . . ?
H17A C17 H17C 111.2(18) . . ?
H17B C17 H17C 104.8(19) . . ?
C16 C18 H18A 110.8(14) . . ?
C16 C18 H18B 109.7(12) . . ?
H18A C18 H18B 111.1(18) . . ?
C16 C18 H18C 109.0(12) . . ?
H18A C18 H18C 111.4(17) . . ?
H18B C18 H18C 104.6(17) . . ?
C16 C19 H19A 111.3(12) . . ?
C16 C19 H19B 110.9(13) . . ?
H19A C19 H19B 108.1(18) . . ?
C16 C19 H19C 112.7(15) . . ?
H19A C19 H19C 109(2) . . ?
H19B C19 H19C 105(2) . . ?
O2 C20 H20A 107.5(12) . . ?
O2 C20 H20B 105.6(14) . . ?
H20A C20 H20B 112.3(18) . . ?
O2 C20 H20C 111.3(13) . . ?
H20A C20 H20C 110.6(18) . . ?
H20B C20 H20C 109.3(19) . . ?
O3 C21 H21A 107.5(12) . . ?
O3 C21 H21B 111.4(10) . . ?
H21A C21 H21B 107.2(16) . . ?
O3 C21 H21C 106.9(10) . . ?
H21A C21 H21C 110.6(16) . . ?
H21B C21 H21C 113.1(15) . . ?
N2 C22 H22A 110.6(12) . . ?
N2 C22 H22B 108.1(11) . . ?
H22A C22 H22B 110.3(16) . . ?
N2 C22 H22C 110.2(10) . . ?
H22A C22 H22C 111.1(16) . . ?
H22B C22 H22C 106.3(14) . . ?
N2 C23 C25 109.38(12) . . ?
N2 C23 C24 110.66(12) . . ?
C25 C23 C24 111.93(14) . . ?
N2 C23 C26 109.04(12) . . ?
C25 C23 C26 109.39(14) . . ?
C24 C23 C26 106.36(14) . . ?
C23 C24 H24A 111.9(13) . . ?
C23 C24 H24B 110.3(13) . . ?
H24A C24 H24B 107.0(19) . . ?
C23 C24 H24C 107.8(13) . . ?
H24A C24 H24C 109.9(18) . . ?
H24B C24 H24C 110.1(18) . . ?
C23 C25 H25A 111.0(13) . . ?
C23 C25 H25B 108.7(12) . . ?
H25A C25 H25B 110.5(17) . . ?
C23 C25 H25C 110.1(12) . . ?
H25A C25 H25C 109.7(17) . . ?
H25B C25 H25C 106.7(16) . . ?
C23 C26 H26A 108.5(12) . . ?
C23 C26 H26B 107.9(13) . . ?
H26A C26 H26B 104.9(17) . . ?
C23 C26 H26C 109.1(13) . . ?
H26A C26 H26C 112.5(17) . . ?
H26B C26 H26C 113.7(18) . . ?

loop_
_geom_bond_atom_site_label_1
_geom_bond_atom_site_label_2
_geom_bond_distance
_geom_bond_site_symmetry_2
_geom_bond_publ_flag
O1 C1 1.2227(17) . ?
O2 C6 1.3640(18) . ?
O2 C20 1.4239(18) . ?
O3 C9 1.3653(17) . ?
O3 C21 1.4286(18) . ?
O4 C14 1.2275(18) . ?
N1 C1 1.3647(17) . ?
N1 C15 1.4691(19) . ?
N1 C16 1.5019(17) . ?
N2 C14 1.3527(19) . ?
N2 C22 1.4652(19) . ?
N2 C23 1.5008(17) . ?
C1 C2 1.5167(18) . ?
C2 C7 1.3971(19) . ?
C2 C3 1.3988(19) . ?
C3 C4 1.380(2) . ?
C3 H3 0.941(18) . ?
C4 C5 1.388(2) . ?
C4 H4 0.99(2) . ?
C5 C6 1.384(2) . ?
C5 H5 0.95(2) . ?
C6 C7 1.4188(18) . ?
C7 C8 1.5004(18) . ?
C8 C13 1.403(2) . ?
C8 C9 1.4103(18) . ?
C9 C10 1.388(2) . ?
C10 C11 1.386(2) . ?
C10 H10 0.971(18) . ?
C11 C12 1.379(2) . ?
C11 H11 0.954(17) . ?
C12 C13 1.393(2) . ?
C12 H12 0.969(18) . ?
C13 C14 1.5219(19) . ?
C15 H15A 0.997(19) . ?
C15 H15B 0.96(2) . ?
C15 H15C 0.944(19) . ?
C16 C19 1.524(2) . ?
C16 C17 1.529(2) . ?
C16 C18 1.534(2) . ?
C17 H17A 0.97(2) . ?
C17 H17B 1.06(3) . ?
C17 H17C 0.95(3) . ?
C18 H18A 0.97(2) . ?
C18 H18B 0.99(2) . ?
C18 H18C 1.01(2) . ?
C19 H19A 0.96(2) . ?
C19 H19B 1.00(2) . ?
C19 H19C 0.98(3) . ?
C20 H20A 0.99(2) . ?
C20 H20B 1.02(3) . ?
C20 H20C 0.95(2) . ?
C21 H21A 0.98(2) . ?
C21 H21B 0.994(18) . ?
C21 H21C 0.953(18) . ?
C22 H22A 1.00(2) . ?
C22 H22B 0.981(19) . ?
C22 H22C 0.950(18) . ?
C23 C25 1.525(2) . ?
C23 C24 1.526(2) . ?
C23 C26 1.533(2) . ?
C24 H24A 0.97(2) . ?
C24 H24B 0.98(2) . ?
C24 H24C 0.96(2) . ?
C25 H25A 1.02(2) . ?
C25 H25B 0.96(2) . ?
C25 H25C 0.99(2) . ?
C26 H26A 0.99(2) . ?
C26 H26B 0.98(2) . ?
C26 H26C 0.99(2) . ?

loop_
_cod_related_entry_id
_cod_related_entry_database
_cod_related_entry_code
1 ChemSpider 30653186
